data_7705968
loop_
_publ_author_name
'Cheng, Ming-Chuan'
'Lee, Gene-Hsiang'
'Lin, Tien-Sung'
'Liu, Yu-Chiao'
'Chiang, Ming-Hsi'
'Peng, Shie-Ming'

_publ_section_title
;
 A new series of heteronuclear metal strings,
 MRhRh(dpa)<sub>4</sub>Cl<sub>2</sub> and
 MRhRhM(dpa)<sub>4</sub>X<sub>2</sub>, from the reactions of
 Rh<sub>2</sub>(dpa)<sub>4</sub> with metal ions of group 7 to group 12.
;
_journal_issue 2
_journal_name_full 'Dalton transactions (Cambridge, England : 2003)'
_journal_page_first 520
_journal_page_last 534
_journal_paper_doi 10.1039/d0dt03311a
_journal_volume 50
_journal_year 2021
_chemical_formula_sum 'C44 H42 Cl2 Cu N12 O Rh2'
_chemical_formula_weight 1095.15
_space_group_crystal_system monoclinic
_space_group_IT_number 14
_space_group_name_Hall '-P 2ybc'
_space_group_name_H-M_alt 'P 1 21/c 1'
_atom_sites_solution_hydrogens geom
_audit_creation_method SHELXL-2018/3
_audit_update_record
;
2020-09-21 deposited with the CCDC.	2020-12-03 downloaded from the CCDC.
;
_cell_angle_alpha 90
_cell_angle_beta 99.4159(12)
_cell_angle_gamma 90
_cell_formula_units_Z 4
_cell_length_a 16.0407(8)
_cell_length_b 15.7566(7)
_cell_length_c 16.9543(8)
_cell_measurement_reflns_used 6036
_cell_measurement_temperature 150(2)
_cell_measurement_theta_max 27.13
_cell_measurement_theta_min 2.31
_cell_volume 4227.4(3)
_computing_cell_refinement 'Bruker SAINT'
_computing_data_collection 'Bruker SMART'
_computing_data_reduction 'Bruker SAINT'
_computing_molecular_graphics 'Bruker SHELXTL'
_computing_publication_material 'Bruker SHELXTL'
_computing_structure_refinement 'SHELXL-2018/3 (Sheldrick, 2018)'
_computing_structure_solution 'Bruker SHELXTL'
_diffrn_ambient_temperature 150(2)
_diffrn_measured_fraction_theta_full 1.000
_diffrn_measured_fraction_theta_max 1.000
_diffrn_measurement_device_type 'BRUKER SMART APEXCCD area detector'
_diffrn_measurement_method 'omega scans'
_diffrn_radiation_type MoK\a
_diffrn_radiation_wavelength 0.71073
_diffrn_reflns_av_R_equivalents 0.0470
_diffrn_reflns_av_unetI/netI 0.0452
_diffrn_reflns_Laue_measured_fraction_full 1.000
_diffrn_reflns_Laue_measured_fraction_max 1.000
_diffrn_reflns_limit_h_max 20
_diffrn_reflns_limit_h_min -20
_diffrn_reflns_limit_k_max 20
_diffrn_reflns_limit_k_min -20
_diffrn_reflns_limit_l_max 21
_diffrn_reflns_limit_l_min -22
_diffrn_reflns_number 32248
_diffrn_reflns_point_group_measured_fraction_full 1.000
_diffrn_reflns_point_group_measured_fraction_max 1.000
_diffrn_reflns_theta_full 25.242
_diffrn_reflns_theta_max 27.498
_diffrn_reflns_theta_min 1.776
_exptl_absorpt_coefficient_mu 1.449
_exptl_absorpt_correction_T_max 0.8031
_exptl_absorpt_correction_T_min 0.7037
_exptl_absorpt_correction_type multi-scan
_exptl_absorpt_process_details 'Bruker SADABS'
_exptl_crystal_colour green
_exptl_crystal_density_diffrn 1.721
_exptl_crystal_density_meas ?
_exptl_crystal_description block
_exptl_crystal_F_000 2204
_exptl_crystal_size_max 0.250
_exptl_crystal_size_mid 0.150
_exptl_crystal_size_min 0.150
_refine_diff_density_max 0.887
_refine_diff_density_min -0.439
_refine_diff_density_rms 0.093
_refine_ls_extinction_method none
_refine_ls_goodness_of_fit_ref 1.015
_refine_ls_hydrogen_treatment constr
_refine_ls_matrix_type full
_refine_ls_number_parameters 567
_refine_ls_number_reflns 9704
_refine_ls_number_restraints 0
_refine_ls_restrained_S_all 1.015
_refine_ls_R_factor_all 0.0497
_refine_ls_R_factor_gt 0.0355
_refine_ls_shift/su_max 0.001
_refine_ls_shift/su_mean 0.000
_refine_ls_structure_factor_coef Fsqd
_refine_ls_weighting_details 'w=1/[\s^2^(Fo^2^)+(0.0320P)^2^+3.0423P] where P=(Fo^2^+2Fc^2^)/3'
_refine_ls_weighting_scheme calc
_refine_ls_wR_factor_gt 0.0766
_refine_ls_wR_factor_ref 0.0825
_reflns_Friedel_coverage 0.000
_reflns_number_gt 7746
_reflns_number_total 9704
_reflns_threshold_expression 'I > 2\s(I)'
_cod_data_source_file d0dt03311a2.cif
_cod_data_source_block ic17264
_cod_depositor_comments
;
The following automatic conversions were performed:

data item '_exptl_crystal_density_meas' value 'not_measured' was
changed to '?' -- the value is perceived as not measured.

Automatic conversion script
Id: cif_fix_values 7556 2019-12-06 15:28:31Z antanas 

 Adding full bibliography for 7705966--7705984.cif.
;
_cod_original_sg_symbol_H-M 'P 21/c'
_cod_database_code 7705968
_shelx_shelxl_version_number 2018/3
_shelx_space_group_comment
; 
The symmetry employed for this shelxl refinement is uniquely defined 
by the following loop, which should always be used as a source of 
symmetry information in preference to the above space-group names. 
They are only intended as comments. 
;
_shelx_estimated_absorpt_t_min 0.713
_shelx_estimated_absorpt_t_max 0.812

loop_
_space_group_symop_operation_xyz
'x, y, z'
'-x, y+1/2, -z+1/2'
'-x, -y, -z'
'x, -y-1/2, z-1/2'

loop_
_atom_site_label
_atom_site_type_symbol
_atom_site_fract_x
_atom_site_fract_y
_atom_site_fract_z
_atom_site_U_iso_or_equiv
_atom_site_adp_type
_atom_site_occupancy
_atom_site_site_symmetry_order
_atom_site_calc_flag
_atom_site_refinement_flags_posn
_atom_site_refinement_flags_adp
_atom_site_refinement_flags_occupancy
_atom_site_disorder_assembly
_atom_site_disorder_group
Rh1 Rh 0.75424(2) 0.02106(2) 0.76113(2) 0.01396(6) Uani 1 1 d . . . . .
Rh2 Rh 0.8588(4) -0.0429(4) 0.6967(4) 0.0163(3) Uani 0.5 1 d . . P A 1
Cu1 Cu 0.6468(5) 0.0888(6) 0.8329(4) 0.0152(3) Uani 0.5 1 d . . P A 1
Rh2' Rh 0.6510(3) 0.0860(4) 0.8240(3) 0.0152(3) Uani 0.5 1 d . . P A 2
Cu1' Cu 0.8624(7) -0.0476(7) 0.6937(6) 0.0163(3) Uani 0.5 1 d . . P A 2
Cl1 Cl 0.54294(5) 0.15996(5) 0.89416(5) 0.02631(17) Uani 1 1 d . . . . .
Cl2 Cl 0.96882(5) -0.11388(5) 0.62530(5) 0.02560(17) Uani 1 1 d . . . . .
N1 N 0.70466(15) 0.19951(15) 0.79766(14) 0.0172(5) Uani 1 1 d . . . . .
N2 N 0.82569(15) 0.12669(15) 0.77987(14) 0.0155(5) Uani 1 1 d . . . . .
N3 N 0.93987(15) 0.04568(15) 0.75626(15) 0.0175(5) Uani 1 1 d . . . . .
N4 N 0.60960(15) -0.03590(15) 0.84161(15) 0.0180(5) Uani 1 1 d . . . . .
N5 N 0.68240(15) -0.08448(15) 0.74307(14) 0.0162(5) Uani 1 1 d . . . . .
N6 N 0.76115(15) -0.12331(15) 0.64573(14) 0.0168(5) Uani 1 1 d . . . . .
N7 N 0.57739(15) 0.08320(15) 0.71540(14) 0.0182(5) Uani 1 1 d . . . . .
N8 N 0.69616(15) 0.06872(15) 0.65550(14) 0.0167(5) Uani 1 1 d . . . . .
N9 N 0.82111(16) 0.04367(15) 0.60649(14) 0.0181(5) Uani 1 1 d . . . . .
N10 N 0.74089(16) 0.07656(15) 0.92928(14) 0.0180(5) Uani 1 1 d . . . . .
N11 N 0.81249(15) -0.02502(15) 0.86654(14) 0.0167(5) Uani 1 1 d . . . . .
N12 N 0.88569(15) -0.11934(15) 0.79803(15) 0.0175(5) Uani 1 1 d . . . . .
C1 C 0.6582(2) 0.27153(19) 0.79048(18) 0.0221(7) Uani 1 1 d . . . . .
H1 H 0.600739 0.268044 0.797514 0.026 Uiso 1 1 calc R U . . .
C2 C 0.6891(2) 0.3487(2) 0.7738(2) 0.0276(7) Uani 1 1 d . . . . .
H2 H 0.654086 0.397628 0.769567 0.033 Uiso 1 1 calc R U . . .
C3 C 0.7725(2) 0.3543(2) 0.76302(19) 0.0261(7) Uani 1 1 d . . . . .
H3 H 0.796163 0.407764 0.753228 0.031 Uiso 1 1 calc R U . . .
C4 C 0.8209(2) 0.28218(19) 0.76657(18) 0.0219(7) Uani 1 1 d . . . . .
H4 H 0.877791 0.285435 0.757834 0.026 Uiso 1 1 calc R U . . .
C5 C 0.78616(18) 0.20327(19) 0.78317(17) 0.0173(6) Uani 1 1 d . . . . .
C6 C 0.91117(18) 0.11623(19) 0.79025(17) 0.0175(6) Uani 1 1 d . . . . .
C7 C 0.96928(19) 0.1697(2) 0.83816(18) 0.0210(7) Uani 1 1 d . . . . .
H7 H 0.949568 0.217589 0.863743 0.025 Uiso 1 1 calc R U . . .
C8 C 1.0540(2) 0.1526(2) 0.84783(19) 0.0243(7) Uani 1 1 d . . . . .
H8 H 1.093245 0.189709 0.878587 0.029 Uiso 1 1 calc R U . . .
C9 C 1.08227(19) 0.0812(2) 0.8126(2) 0.0260(7) Uani 1 1 d . . . . .
H9 H 1.140852 0.068362 0.818909 0.031 Uiso 1 1 calc R U . . .
C10 C 1.02385(19) 0.0296(2) 0.76870(19) 0.0235(7) Uani 1 1 d . . . . .
H10 H 1.043177 -0.020147 0.745671 0.028 Uiso 1 1 calc R U . . .
C11 C 0.5596(2) -0.0504(2) 0.89777(19) 0.0233(7) Uani 1 1 d . . . . .
H11 H 0.548896 -0.004595 0.931179 0.028 Uiso 1 1 calc R U . . .
C12 C 0.5239(2) -0.1273(2) 0.90856(19) 0.0248(7) Uani 1 1 d . . . . .
H12 H 0.488169 -0.134338 0.947543 0.030 Uiso 1 1 calc R U . . .
C13 C 0.5411(2) -0.1948(2) 0.86130(19) 0.0256(7) Uani 1 1 d . . . . .
H13 H 0.516804 -0.248966 0.867095 0.031 Uiso 1 1 calc R U . . .
C14 C 0.5937(2) -0.18251(19) 0.80603(18) 0.0214(7) Uani 1 1 d . . . . .
H14 H 0.607608 -0.229084 0.775036 0.026 Uiso 1 1 calc R U . . .
C15 C 0.62741(18) -0.10150(19) 0.79476(17) 0.0174(6) Uani 1 1 d . . . . .
C16 C 0.68686(18) -0.13043(18) 0.67518(17) 0.0173(6) Uani 1 1 d . . . . .
C17 C 0.6196(2) -0.17709(19) 0.63262(18) 0.0217(7) Uani 1 1 d . . . . .
H17 H 0.567305 -0.180183 0.651974 0.026 Uiso 1 1 calc R U . . .
C18 C 0.6288(2) -0.2181(2) 0.56346(18) 0.0241(7) Uani 1 1 d . . . . .
H18 H 0.583612 -0.250830 0.535498 0.029 Uiso 1 1 calc R U . . .
C19 C 0.7045(2) -0.2116(2) 0.53447(19) 0.0272(7) Uani 1 1 d . . . . .
H19 H 0.712566 -0.240044 0.486898 0.033 Uiso 1 1 calc R U . . .
C20 C 0.7673(2) -0.1630(2) 0.57626(18) 0.0227(7) Uani 1 1 d . . . . .
H20 H 0.818305 -0.156795 0.555203 0.027 Uiso 1 1 calc R U . . .
C21 C 0.49266(19) 0.0780(2) 0.7116(2) 0.0240(7) Uani 1 1 d . . . . .
H21 H 0.470594 0.078121 0.760252 0.029 Uiso 1 1 calc R U . . .
C22 C 0.4369(2) 0.0727(2) 0.6414(2) 0.0292(8) Uani 1 1 d . . . . .
H22 H 0.377805 0.068284 0.641043 0.035 Uiso 1 1 calc R U . . .
C23 C 0.4700(2) 0.0740(2) 0.5708(2) 0.0300(8) Uani 1 1 d . . . . .
H23 H 0.433140 0.072229 0.520871 0.036 Uiso 1 1 calc R U . . .
C24 C 0.5556(2) 0.0779(2) 0.57267(19) 0.0243(7) Uani 1 1 d . . . . .
H24 H 0.577795 0.079763 0.524065 0.029 Uiso 1 1 calc R U . . .
C25 C 0.61096(19) 0.07912(18) 0.64628(18) 0.0186(6) Uani 1 1 d . . . . .
C26 C 0.74502(19) 0.08522(18) 0.59806(17) 0.0182(6) Uani 1 1 d . . . . .
C27 C 0.7249(2) 0.1452(2) 0.53641(18) 0.0236(7) Uani 1 1 d . . . . .
H27 H 0.672826 0.175034 0.530853 0.028 Uiso 1 1 calc R U . . .
C28 C 0.7801(2) 0.1610(2) 0.4843(2) 0.0275(7) Uani 1 1 d . . . . .
H28 H 0.765174 0.199736 0.441409 0.033 Uiso 1 1 calc R U . . .
C29 C 0.8578(2) 0.1201(2) 0.4945(2) 0.0284(8) Uani 1 1 d . . . . .
H29 H 0.897353 0.131326 0.459753 0.034 Uiso 1 1 calc R U . . .
C30 C 0.8758(2) 0.0630(2) 0.55603(19) 0.0241(7) Uani 1 1 d . . . . .
H30 H 0.929324 0.035713 0.563715 0.029 Uiso 1 1 calc R U . . .
C31 C 0.7378(2) 0.1306(2) 0.99011(18) 0.0243(7) Uani 1 1 d . . . . .
H31 H 0.689193 0.165578 0.987915 0.029 Uiso 1 1 calc R U . . .
C32 C 0.8007(2) 0.1384(2) 1.0552(2) 0.0313(8) Uani 1 1 d . . . . .
H32 H 0.795784 0.177449 1.096906 0.038 Uiso 1 1 calc R U . . .
C33 C 0.8718(2) 0.0873(2) 1.05815(19) 0.0306(8) Uani 1 1 d . . . . .
H33 H 0.917219 0.091973 1.101544 0.037 Uiso 1 1 calc R U . . .
C34 C 0.8758(2) 0.0303(2) 0.99825(19) 0.0254(7) Uani 1 1 d . . . . .
H34 H 0.923623 -0.005809 1.000905 0.030 Uiso 1 1 calc R U . . .
C35 C 0.80956(19) 0.02459(19) 0.93225(18) 0.0186(6) Uani 1 1 d . . . . .
C36 C 0.86020(18) -0.09682(18) 0.86780(18) 0.0182(6) Uani 1 1 d . . . . .
C37 C 0.8803(2) -0.1503(2) 0.93558(19) 0.0254(7) Uani 1 1 d . . . . .
H37 H 0.860163 -0.136279 0.983620 0.030 Uiso 1 1 calc R U . . .
C38 C 0.9279(2) -0.2215(2) 0.9329(2) 0.0294(8) Uani 1 1 d . . . . .
H38 H 0.942426 -0.256103 0.978929 0.035 Uiso 1 1 calc R U . . .
C39 C 0.9549(2) -0.2426(2) 0.8612(2) 0.0302(8) Uani 1 1 d . . . . .
H39 H 0.989025 -0.291275 0.857679 0.036 Uiso 1 1 calc R U . . .
C40 C 0.9313(2) -0.19148(19) 0.79625(19) 0.0234(7) Uani 1 1 d . . . . .
H40 H 0.947716 -0.207497 0.747007 0.028 Uiso 1 1 calc R U . . .
O1 O 0.73435(16) 0.56734(17) 0.75277(15) 0.0385(6) Uani 1 1 d . . . . .
C41 C 0.6685(3) 0.5489(3) 0.6188(3) 0.0517(12) Uani 1 1 d . . . . .
H41A H 0.718931 0.524775 0.601639 0.078 Uiso 1 1 calc R U . . .
H41B H 0.634561 0.578424 0.573663 0.078 Uiso 1 1 calc R U . . .
H41C H 0.634933 0.503333 0.637277 0.078 Uiso 1 1 calc R U . . .
C42 C 0.6957(2) 0.6132(2) 0.6884(2) 0.0384(10) Uani 1 1 d . . . . .
H42A H 0.735313 0.655815 0.672652 0.046 Uiso 1 1 calc R U . . .
H42B H 0.645712 0.643276 0.701901 0.046 Uiso 1 1 calc R U . . .
C43 C 0.7741(2) 0.6221(3) 0.8153(2) 0.0412(9) Uani 1 1 d . . . . .
H43A H 0.731381 0.658463 0.834675 0.049 Uiso 1 1 calc R U . . .
H43B H 0.815873 0.659168 0.795224 0.049 Uiso 1 1 calc R U . . .
C44 C 0.8166(2) 0.5682(2) 0.8807(2) 0.0363(9) Uani 1 1 d . . . . .
H44A H 0.774353 0.533861 0.901947 0.054 Uiso 1 1 calc R U . . .
H44B H 0.846607 0.604071 0.923327 0.054 Uiso 1 1 calc R U . . .
H44C H 0.856953 0.530727 0.860351 0.054 Uiso 1 1 calc R U . . .

loop_
_atom_site_aniso_label
_atom_site_aniso_U_11
_atom_site_aniso_U_22
_atom_site_aniso_U_33
_atom_site_aniso_U_23
_atom_site_aniso_U_13
_atom_site_aniso_U_12
Rh1 0.01362(11) 0.01401(12) 0.01454(12) -0.00018(9) 0.00312(9) -0.00016(8)
Rh2 0.0169(5) 0.0151(6) 0.0173(5) 0.0003(4) 0.0040(3) 0.0004(4)
Cu1 0.0167(5) 0.0167(3) 0.0131(9) -0.0009(5) 0.0054(5) 0.0000(3)
Rh2' 0.0167(5) 0.0167(3) 0.0131(9) -0.0009(5) 0.0054(5) 0.0000(3)
Cu1' 0.0169(5) 0.0151(6) 0.0173(5) 0.0003(4) 0.0040(3) 0.0004(4)
Cl1 0.0262(4) 0.0266(4) 0.0293(4) -0.0005(3) 0.0140(3) 0.0056(3)
Cl2 0.0238(4) 0.0253(4) 0.0304(4) 0.0008(3) 0.0125(3) 0.0049(3)
N1 0.0191(13) 0.0181(13) 0.0145(12) -0.0016(10) 0.0034(10) -0.0012(10)
N2 0.0155(12) 0.0140(12) 0.0167(13) 0.0007(10) 0.0021(10) -0.0022(10)
N3 0.0152(12) 0.0181(13) 0.0201(13) 0.0032(10) 0.0053(10) 0.0010(10)
N4 0.0185(13) 0.0181(13) 0.0174(13) 0.0016(10) 0.0034(10) 0.0017(10)
N5 0.0158(12) 0.0164(13) 0.0164(13) 0.0001(10) 0.0034(10) -0.0030(10)
N6 0.0191(12) 0.0175(13) 0.0143(12) -0.0017(10) 0.0037(10) -0.0010(10)
N7 0.0195(13) 0.0163(13) 0.0192(13) -0.0011(10) 0.0046(10) 0.0004(10)
N8 0.0177(12) 0.0169(13) 0.0154(13) -0.0006(10) 0.0020(10) -0.0005(10)
N9 0.0207(13) 0.0178(13) 0.0165(13) -0.0002(10) 0.0052(10) -0.0011(10)
N10 0.0230(13) 0.0169(13) 0.0150(13) -0.0003(10) 0.0061(10) -0.0024(10)
N11 0.0164(12) 0.0193(13) 0.0149(13) 0.0004(10) 0.0037(10) 0.0001(10)
N12 0.0184(12) 0.0148(12) 0.0194(13) 0.0003(10) 0.0029(10) -0.0013(10)
C1 0.0248(16) 0.0194(16) 0.0223(17) -0.0005(13) 0.0044(13) 0.0042(13)
C2 0.0369(19) 0.0187(16) 0.0279(18) 0.0025(14) 0.0072(15) 0.0055(14)
C3 0.0382(19) 0.0177(16) 0.0224(17) 0.0014(13) 0.0052(14) -0.0020(14)
C4 0.0248(16) 0.0202(16) 0.0213(16) -0.0007(13) 0.0055(13) -0.0045(13)
C5 0.0210(15) 0.0190(15) 0.0112(14) 0.0007(12) 0.0006(11) 0.0023(12)
C6 0.0183(14) 0.0198(15) 0.0145(15) 0.0068(12) 0.0034(12) -0.0025(12)
C7 0.0230(16) 0.0212(16) 0.0187(16) 0.0010(12) 0.0027(13) -0.0028(13)
C8 0.0221(16) 0.0273(18) 0.0213(17) 0.0078(14) -0.0028(13) -0.0077(13)
C9 0.0128(15) 0.0342(19) 0.0311(19) 0.0098(15) 0.0035(13) 0.0016(13)
C10 0.0166(15) 0.0246(17) 0.0305(18) 0.0042(14) 0.0073(13) 0.0028(13)
C11 0.0244(16) 0.0267(17) 0.0202(16) 0.0008(13) 0.0080(13) 0.0019(13)
C12 0.0265(17) 0.0288(18) 0.0212(17) 0.0062(14) 0.0098(13) 0.0008(14)
C13 0.0288(17) 0.0210(17) 0.0277(18) 0.0042(14) 0.0066(14) -0.0055(14)
C14 0.0274(17) 0.0152(15) 0.0228(16) 0.0002(12) 0.0074(13) -0.0009(13)
C15 0.0135(14) 0.0238(16) 0.0141(15) 0.0015(12) -0.0002(11) 0.0015(12)
C16 0.0198(15) 0.0131(14) 0.0189(15) 0.0037(12) 0.0026(12) 0.0015(12)
C17 0.0240(16) 0.0212(16) 0.0205(16) 0.0014(13) 0.0057(13) -0.0045(13)
C18 0.0289(17) 0.0241(17) 0.0188(16) -0.0012(13) 0.0026(13) -0.0083(14)
C19 0.0370(19) 0.0266(18) 0.0190(17) -0.0062(14) 0.0079(14) -0.0030(15)
C20 0.0271(17) 0.0236(17) 0.0191(16) 0.0000(13) 0.0085(13) 0.0019(13)
C21 0.0166(15) 0.0236(17) 0.0321(19) 0.0002(14) 0.0053(13) 0.0043(13)
C22 0.0189(16) 0.0297(19) 0.038(2) -0.0050(16) 0.0016(14) 0.0011(14)
C23 0.0270(18) 0.0276(18) 0.0320(19) -0.0041(15) -0.0057(15) 0.0012(14)
C24 0.0261(17) 0.0259(17) 0.0199(16) -0.0008(13) 0.0007(13) 0.0023(14)
C25 0.0210(15) 0.0120(14) 0.0224(16) -0.0022(12) 0.0023(12) 0.0009(12)
C26 0.0221(15) 0.0170(15) 0.0161(15) -0.0030(12) 0.0053(12) -0.0024(12)
C27 0.0280(17) 0.0203(16) 0.0226(17) 0.0041(13) 0.0047(13) 0.0041(13)
C28 0.039(2) 0.0219(17) 0.0225(17) 0.0049(13) 0.0072(15) -0.0010(15)
C29 0.0350(19) 0.0269(18) 0.0268(18) 0.0028(14) 0.0153(15) 0.0005(15)
C30 0.0253(16) 0.0231(17) 0.0254(17) 0.0001(14) 0.0086(13) -0.0009(13)
C31 0.0320(18) 0.0193(16) 0.0226(17) -0.0008(13) 0.0072(14) 0.0018(14)
C32 0.048(2) 0.0243(18) 0.0208(17) -0.0043(14) 0.0034(15) 0.0011(16)
C33 0.041(2) 0.0287(19) 0.0182(17) -0.0004(14) -0.0059(15) -0.0064(16)
C34 0.0259(17) 0.0243(17) 0.0239(17) -0.0001(14) -0.0017(14) 0.0009(14)
C35 0.0221(15) 0.0167(15) 0.0179(15) 0.0040(12) 0.0061(12) -0.0012(12)
C36 0.0169(14) 0.0164(15) 0.0203(16) 0.0024(12) 0.0001(12) 0.0003(12)
C37 0.0305(18) 0.0244(17) 0.0214(17) 0.0040(13) 0.0048(14) 0.0020(14)
C38 0.0358(19) 0.0248(18) 0.0252(18) 0.0046(14) -0.0017(15) 0.0011(15)
C39 0.0330(19) 0.0216(17) 0.035(2) 0.0015(15) 0.0030(15) 0.0083(14)
C40 0.0251(16) 0.0179(16) 0.0275(18) -0.0006(13) 0.0056(13) 0.0034(13)
O1 0.0372(15) 0.0366(15) 0.0422(16) -0.0019(12) 0.0075(12) -0.0068(12)
C41 0.035(2) 0.068(3) 0.047(3) -0.010(2) -0.0061(19) 0.002(2)
C42 0.0166(16) 0.0267(19) 0.073(3) 0.0139(19) 0.0104(17) 0.0080(14)
C43 0.038(2) 0.042(2) 0.045(2) -0.0091(19) 0.0116(18) -0.0086(18)
C44 0.038(2) 0.041(2) 0.031(2) -0.0012(17) 0.0087(16) -0.0033(17)

loop_
_atom_type_symbol
_atom_type_description
_atom_type_scat_dispersion_real
_atom_type_scat_dispersion_imag
_atom_type_scat_source
C C 0.0033 0.0016 'International Tables Vol C Tables 4.2.6.8 and 6.1.1.4'
H H 0.0000 0.0000 'International Tables Vol C Tables 4.2.6.8 and 6.1.1.4'
N N 0.0061 0.0033 'International Tables Vol C Tables 4.2.6.8 and 6.1.1.4'
Cl Cl 0.1484 0.1585 'International Tables Vol C Tables 4.2.6.8 and 6.1.1.4'
Cu Cu 0.3201 1.2651 'International Tables Vol C Tables 4.2.6.8 and 6.1.1.4'
Rh Rh -1.1178 0.9187 'International Tables Vol C Tables 4.2.6.8 and 6.1.1.4'
O O 0.0106 0.0060 'International Tables Vol C Tables 4.2.6.8 and 6.1.1.4'

loop_
_geom_angle_atom_site_label_1
_geom_angle_atom_site_label_2
_geom_angle_atom_site_label_3
_geom_angle
_geom_angle_site_symmetry_1
_geom_angle_site_symmetry_3
_geom_angle_publ_flag
N11 Rh1 N2 89.34(10) . . ?
N11 Rh1 N5 90.47(10) . . ?
N2 Rh1 N5 179.60(10) . . ?
N11 Rh1 N8 179.35(10) . . ?
N2 Rh1 N8 90.04(10) . . ?
N5 Rh1 N8 90.15(10) . . ?
N11 Rh1 Rh2' 90.79(15) . . ?
N2 Rh1 Rh2' 89.63(15) . . ?
N5 Rh1 Rh2' 90.02(15) . . ?
N8 Rh1 Rh2' 89.02(14) . . ?
N11 Rh1 Rh2 89.72(18) . . ?
N2 Rh1 Rh2 89.79(18) . . ?
N5 Rh1 Rh2 90.55(18) . . ?
N8 Rh1 Rh2 90.47(18) . . ?
N11 Rh1 Cu1' 89.7(3) . . ?
N2 Rh1 Cu1' 90.6(3) . . ?
N5 Rh1 Cu1' 89.8(3) . . ?
N8 Rh1 Cu1' 90.5(3) . . ?
Rh2' Rh1 Cu1' 179.5(3) . . ?
N11 Rh1 Cu1 88.8(2) . . ?
N2 Rh1 Cu1 89.4(2) . . ?
N5 Rh1 Cu1 90.2(2) . . ?
N8 Rh1 Cu1 91.0(2) . . ?
Rh2 Rh1 Cu1 178.3(3) . . ?
N3 Rh2 N9 90.0(3) . . ?
N3 Rh2 N12 87.6(3) . . ?
N9 Rh2 N12 171.2(4) . . ?
N3 Rh2 N6 170.4(4) . . ?
N9 Rh2 N6 89.1(3) . . ?
N12 Rh2 N6 91.7(3) . . ?
N3 Rh2 Rh1 85.6(2) . . ?
N9 Rh2 Rh1 85.2(2) . . ?
N12 Rh2 Rh1 86.1(2) . . ?
N6 Rh2 Rh1 84.8(2) . . ?
N3 Rh2 Cl2 95.7(3) . . ?
N9 Rh2 Cl2 94.6(3) . . ?
N12 Rh2 Cl2 94.1(2) . . ?
N6 Rh2 Cl2 93.9(2) . . ?
Rh1 Rh2 Cl2 178.6(3) . . ?
N10 Cu1 N4 92.1(4) . . ?
N10 Cu1 N1 90.2(4) . . ?
N4 Cu1 N1 162.4(4) . . ?
N10 Cu1 N7 162.4(4) . . ?
N4 Cu1 N7 85.1(3) . . ?
N1 Cu1 N7 87.5(3) . . ?
N10 Cu1 Cl1 100.0(3) . . ?
N4 Cu1 Cl1 100.7(3) . . ?
N1 Cu1 Cl1 96.1(3) . . ?
N7 Cu1 Cl1 97.6(3) . . ?
N10 Cu1 Rh1 82.6(3) . . ?
N4 Cu1 Rh1 81.9(3) . . ?
N1 Cu1 Rh1 81.1(2) . . ?
N7 Cu1 Rh1 79.8(2) . . ?
Cl1 Cu1 Rh1 176.2(4) . . ?
N7 Rh2' N1 91.4(2) . . ?
N7 Rh2' N4 87.6(2) . . ?
N1 Rh2' N4 171.8(2) . . ?
N7 Rh2' N10 171.0(3) . . ?
N1 Rh2' N10 89.6(2) . . ?
N4 Rh2' N10 90.2(2) . . ?
N7 Rh2' Rh1 85.84(16) . . ?
N1 Rh2' Rh1 85.96(18) . . ?
N4 Rh2' Rh1 85.86(19) . . ?
N10 Rh2' Rh1 85.3(2) . . ?
N7 Rh2' Cl1 95.5(2) . . ?
N1 Rh2' Cl1 92.5(2) . . ?
N4 Rh2' Cl1 95.64(18) . . ?
N10 Rh2' Cl1 93.45(16) . . ?
Rh1 Rh2' Cl1 178.1(3) . . ?
N6 Cu1' N12 92.4(4) . . ?
N6 Cu1' N9 88.9(4) . . ?
N12 Cu1' N9 165.2(5) . . ?
N6 Cu1' N3 164.6(5) . . ?
N12 Cu1' N3 86.6(4) . . ?
N9 Cu1' N3 88.2(4) . . ?
N6 Cu1' Cl2 97.5(4) . . ?
N12 Cu1' Cl2 97.4(4) . . ?
N9 Cu1' Cl2 97.1(4) . . ?
N3 Cu1' Cl2 97.9(4) . . ?
N6 Cu1' Rh1 82.5(4) . . ?
N12 Cu1' Rh1 83.5(4) . . ?
N9 Cu1' Rh1 82.0(3) . . ?
N3 Cu1' Rh1 82.1(3) . . ?
Cl2 Cu1' Rh1 179.1(5) . . ?
C1 N1 C5 118.4(3) . . ?
C1 N1 Rh2' 120.2(2) . . ?
C5 N1 Rh2' 121.3(2) . . ?
C1 N1 Cu1 117.3(3) . . ?
C5 N1 Cu1 124.3(3) . . ?
C6 N2 C5 124.3(2) . . ?
C6 N2 Rh1 117.01(19) . . ?
C5 N2 Rh1 118.62(19) . . ?
C10 N3 C6 118.8(3) . . ?
C10 N3 Rh2 118.9(3) . . ?
C6 N3 Rh2 122.0(3) . . ?
C10 N3 Cu1' 116.1(3) . . ?
C6 N3 Cu1' 124.8(3) . . ?
C11 N4 C15 119.0(3) . . ?
C11 N4 Cu1 114.8(3) . . ?
C15 N4 Cu1 126.1(3) . . ?
C11 N4 Rh2' 119.8(2) . . ?
C15 N4 Rh2' 121.1(2) . . ?
C15 N5 C16 124.2(2) . . ?
C15 N5 Rh1 118.46(19) . . ?
C16 N5 Rh1 117.10(18) . . ?
C20 N6 C16 118.1(3) . . ?
C20 N6 Cu1' 116.4(3) . . ?
C16 N6 Cu1' 125.2(3) . . ?
C20 N6 Rh2 119.0(3) . . ?
C16 N6 Rh2 122.5(3) . . ?
C21 N7 C25 119.3(3) . . ?
C21 N7 Rh2' 118.6(2) . . ?
C25 N7 Rh2' 121.9(2) . . ?
C21 N7 Cu1 114.6(3) . . ?
C25 N7 Cu1 126.0(3) . . ?
C25 N8 C26 125.2(3) . . ?
C25 N8 Rh1 117.07(19) . . ?
C26 N8 Rh1 117.7(2) . . ?
C30 N9 C26 118.9(3) . . ?
C30 N9 Rh2 118.3(3) . . ?
C26 N9 Rh2 122.7(3) . . ?
C30 N9 Cu1' 116.0(3) . . ?
C26 N9 Cu1' 125.1(3) . . ?
C31 N10 C35 118.8(3) . . ?
C31 N10 Cu1 116.0(3) . . ?
C35 N10 Cu1 124.8(3) . . ?
C31 N10 Rh2' 119.9(2) . . ?
C35 N10 Rh2' 120.6(2) . . ?
C36 N11 C35 123.7(3) . . ?
C36 N11 Rh1 119.41(19) . . ?
C35 N11 Rh1 116.39(19) . . ?
C40 N12 C36 118.6(3) . . ?
C40 N12 Cu1' 117.3(3) . . ?
C36 N12 Cu1' 124.0(3) . . ?
C40 N12 Rh2 120.4(3) . . ?
C36 N12 Rh2 121.0(3) . . ?
N1 C1 C2 123.7(3) . . ?
C1 C2 C3 118.6(3) . . ?
C4 C3 C2 119.6(3) . . ?
C3 C4 C5 120.0(3) . . ?
N2 C5 N1 115.5(3) . . ?
N2 C5 C4 124.7(3) . . ?
N1 C5 C4 119.6(3) . . ?
N2 C6 N3 116.4(3) . . ?
N2 C6 C7 123.9(3) . . ?
N3 C6 C7 119.5(3) . . ?
C8 C7 C6 120.1(3) . . ?
C7 C8 C9 119.8(3) . . ?
C10 C9 C8 118.3(3) . . ?
N3 C10 C9 123.4(3) . . ?
N4 C11 C12 123.4(3) . . ?
C11 C12 C13 118.5(3) . . ?
C14 C13 C12 119.2(3) . . ?
C13 C14 C15 120.8(3) . . ?
N4 C15 N5 116.3(3) . . ?
N4 C15 C14 119.1(3) . . ?
N5 C15 C14 124.4(3) . . ?
N6 C16 N5 115.5(3) . . ?
N6 C16 C17 119.8(3) . . ?
N5 C16 C17 124.5(3) . . ?
C18 C17 C16 120.4(3) . . ?
C17 C18 C19 119.5(3) . . ?
C20 C19 C18 118.1(3) . . ?
N6 C20 C19 124.0(3) . . ?
N7 C21 C22 123.6(3) . . ?
C21 C22 C23 117.5(3) . . ?
C24 C23 C22 120.3(3) . . ?
C23 C24 C25 120.4(3) . . ?
N8 C25 N7 115.8(3) . . ?
N8 C25 C24 125.2(3) . . ?
N7 C25 C24 118.7(3) . . ?
N8 C26 N9 116.0(3) . . ?
N8 C26 C27 124.5(3) . . ?
N9 C26 C27 119.3(3) . . ?
C28 C27 C26 120.4(3) . . ?
C27 C28 C29 119.8(3) . . ?
C30 C29 C28 118.1(3) . . ?
N9 C30 C29 123.3(3) . . ?
N10 C31 C32 123.9(3) . . ?
C31 C32 C33 117.9(3) . . ?
C34 C33 C32 119.5(3) . . ?
C33 C34 C35 120.6(3) . . ?
N10 C35 N11 116.6(3) . . ?
N10 C35 C34 119.2(3) . . ?
N11 C35 C34 124.0(3) . . ?
N12 C36 N11 116.8(3) . . ?
N12 C36 C37 119.2(3) . . ?
N11 C36 C37 123.9(3) . . ?
C38 C37 C36 121.1(3) . . ?
C37 C38 C39 118.8(3) . . ?
C40 C39 C38 118.4(3) . . ?
N12 C40 C39 123.8(3) . . ?
C42 O1 C43 111.1(3) . . ?
O1 C42 C41 107.1(3) . . ?
O1 C43 C44 107.7(3) . . ?

loop_
_geom_bond_atom_site_label_1
_geom_bond_atom_site_label_2
_geom_bond_distance
_geom_bond_site_symmetry_2
_geom_bond_publ_flag
Rh1 N11 2.012(2) . ?
Rh1 N2 2.016(2) . ?
Rh1 N5 2.018(2) . ?
Rh1 N8 2.023(2) . ?
Rh1 Rh2' 2.346(4) . ?
Rh1 Rh2 2.371(6) . ?
Rh1 Cu1' 2.477(10) . ?
Rh1 Cu1 2.506(7) . ?
Rh2 N3 2.056(7) . ?
Rh2 N9 2.065(7) . ?
Rh2 N12 2.085(7) . ?
Rh2 N6 2.090(7) . ?
Rh2 Cl2 2.555(6) . ?
Cu1 N10 2.044(9) . ?
Cu1 N4 2.066(9) . ?
Cu1 N1 2.108(9) . ?
Cu1 N7 2.119(8) . ?
Cu1 Cl1 2.382(7) . ?
Rh2' N7 2.018(6) . ?
Rh2' N1 2.065(6) . ?
Rh2' N4 2.070(6) . ?
Rh2' N10 2.109(6) . ?
Rh2' Cl1 2.540(4) . ?
Cu1' N6 2.071(11) . ?
Cu1' N12 2.081(11) . ?
Cu1' N9 2.091(11) . ?
Cu1' N3 2.097(11) . ?
Cu1' Cl2 2.449(10) . ?
N1 C1 1.352(4) . ?
N1 C5 1.370(4) . ?
N2 C6 1.364(4) . ?
N2 C5 1.368(4) . ?
N3 C10 1.353(4) . ?
N3 C6 1.366(4) . ?
N4 C11 1.361(4) . ?
N4 C15 1.362(4) . ?
N5 C15 1.368(4) . ?
N5 C16 1.371(4) . ?
N6 C20 1.351(4) . ?
N6 C16 1.370(4) . ?
N7 C21 1.352(4) . ?
N7 C25 1.369(4) . ?
N8 C25 1.360(4) . ?
N8 C26 1.371(4) . ?
N9 C30 1.357(4) . ?
N9 C26 1.372(4) . ?
N10 C31 1.345(4) . ?
N10 C35 1.367(4) . ?
N11 C36 1.364(4) . ?
N11 C35 1.368(4) . ?
N12 C40 1.354(4) . ?
N12 C36 1.360(4) . ?
C1 C2 1.360(4) . ?
C2 C3 1.383(5) . ?
C3 C4 1.371(4) . ?
C4 C5 1.410(4) . ?
C6 C7 1.411(4) . ?
C7 C8 1.368(4) . ?
C8 C9 1.385(5) . ?
C9 C10 1.366(4) . ?
C11 C12 1.364(4) . ?
C12 C13 1.387(4) . ?
C13 C14 1.373(4) . ?
C14 C15 1.411(4) . ?
C16 C17 1.404(4) . ?
C17 C18 1.368(4) . ?
C18 C19 1.388(4) . ?
C19 C20 1.366(4) . ?
C21 C22 1.369(5) . ?
C22 C23 1.387(5) . ?
C23 C24 1.370(5) . ?
C24 C25 1.408(4) . ?
C26 C27 1.407(4) . ?
C27 C28 1.371(4) . ?
C28 C29 1.388(5) . ?
C29 C30 1.372(4) . ?
C31 C32 1.374(5) . ?
C32 C33 1.390(5) . ?
C33 C34 1.365(4) . ?
C34 C35 1.415(4) . ?
C36 C37 1.419(4) . ?
C37 C38 1.361(5) . ?
C38 C39 1.395(5) . ?
C39 C40 1.367(4) . ?
O1 C42 1.369(4) . ?
O1 C43 1.434(4) . ?
C41 C42 1.563(6) . ?
C43 C44 1.472(5) . ?
